data_4120518
loop_
_publ_author_name
'Kim, Hyun Jin'
'Ajitha, Manjaly J.'
'Lee, Yongjae'
'Ryu, Jaeyune'
'Kim, Jin'
'Lee, Yunho'
'Jung, Yousung'
'Chang, Sukbok'

_publ_section_title
;
 Hydrogen-Bond-Assisted Controlled C-H Functionalization via Adaptive
 Recognition of a Purine Directing Group.
;
_journal_issue 3
_journal_name_full 'Journal of the American Chemical Society'
_journal_page_first 1132
_journal_page_last 1140
_journal_paper_doi 10.1021/ja4118472
_journal_volume 136
_journal_year 2014
_chemical_formula_moiety C18H11F6N3
_chemical_formula_sum 'C18 H11 F6 N3'
_chemical_formula_weight 383.30
_chemical_name_systematic
; 
 ? 
;
_space_group_IT_number 2
_symmetry_cell_setting triclinic
_symmetry_space_group_name_Hall '-P 1'
_symmetry_space_group_name_H-M 'P -1'
_atom_sites_solution_hydrogens geom
_atom_sites_solution_primary direct
_atom_sites_solution_secondary difmap
_audit_creation_method SHELXL-97
_cell_angle_alpha 87.226(2)
_cell_angle_beta 73.8010(10)
_cell_angle_gamma 73.290(2)
_cell_formula_units_Z 2
_cell_length_a 8.5123(4)
_cell_length_b 9.2231(4)
_cell_length_c 11.4204(4)
_cell_measurement_reflns_used 71018
_cell_measurement_temperature 293(2)
_cell_measurement_theta_max 30.86
_cell_measurement_theta_min 2.75
_cell_volume 824.16(6)
_computing_cell_refinement 'Bruker SMART'
_computing_data_collection 'Bruker SMART'
_computing_data_reduction 'Bruker SAINT'
_computing_molecular_graphics 'Bruker SHELXTL'
_computing_publication_material 'Bruker SHELXTL'
_computing_structure_refinement 'SHELXL-97 (Sheldrick, 1997)'
_computing_structure_solution 'SHELXS-97 (Sheldrick, 1990)'
_diffrn_ambient_temperature 293(2)
_diffrn_measured_fraction_theta_full 0.995
_diffrn_measured_fraction_theta_max 0.995
_diffrn_measurement_device_type 'CCD area detector'
_diffrn_measurement_method 'phi and omega scans'
_diffrn_radiation_monochromator graphite
_diffrn_radiation_source 'fine-focus sealed tube'
_diffrn_radiation_type MoK\a
_diffrn_radiation_wavelength 0.71073
_diffrn_reflns_av_R_equivalents 0.0348
_diffrn_reflns_av_sigmaI/netI 0.0199
_diffrn_reflns_limit_h_max 12
_diffrn_reflns_limit_h_min -12
_diffrn_reflns_limit_k_max 13
_diffrn_reflns_limit_k_min -13
_diffrn_reflns_limit_l_max 16
_diffrn_reflns_limit_l_min -16
_diffrn_reflns_number 71018
_diffrn_reflns_theta_full 30.86
_diffrn_reflns_theta_max 30.86
_diffrn_reflns_theta_min 2.75
_exptl_absorpt_coefficient_mu 0.141
_exptl_absorpt_correction_T_max 0.9833
_exptl_absorpt_correction_T_min 0.9114
_exptl_absorpt_correction_type multi-scan
_exptl_absorpt_process_details SADABS
_exptl_crystal_colour 'light yellow'
_exptl_crystal_density_diffrn 1.545
_exptl_crystal_density_meas 0
_exptl_crystal_density_method 'not measured'
_exptl_crystal_description platy
_exptl_crystal_F_000 388
_exptl_crystal_size_max 0.67
_exptl_crystal_size_mid 0.20
_exptl_crystal_size_min 0.12
_refine_diff_density_max 0.256
_refine_diff_density_min -0.198
_refine_diff_density_rms 0.046
_refine_ls_extinction_method none
_refine_ls_goodness_of_fit_ref 1.022
_refine_ls_hydrogen_treatment mixed
_refine_ls_matrix_type full
_refine_ls_number_parameters 358
_refine_ls_number_reflns 5184
_refine_ls_number_restraints 2
_refine_ls_restrained_S_all 1.022
_refine_ls_R_factor_all 0.0932
_refine_ls_R_factor_gt 0.0538
_refine_ls_shift/su_max 0.009
_refine_ls_shift/su_mean 0.001
_refine_ls_structure_factor_coef Fsqd
_refine_ls_weighting_details 'calc w=1/[\s^2^(Fo^2^)+(0.0821P)^2^+0.1188P] where P=(Fo^2^+2Fc^2^)/3'
_refine_ls_weighting_scheme calc
_refine_ls_wR_factor_gt 0.1368
_refine_ls_wR_factor_ref 0.1603
_reflns_number_gt 3296
_reflns_number_total 5184
_reflns_threshold_expression >2sigma(I)
_cod_data_source_file ja4118472_si_005.cif
_cod_data_source_block n0013b-1
_cod_depositor_comments
;
The following automatic conversions were performed:

'_symmetry_cell_setting' value 'Triclinic' changed to 'triclinic'
according to
/usr/data/users/saulius/automatic-downloads/current/ACS/lib/dictionaries/cif_core.dic
dictionary named 'cif_core.dic' version 2.4.2 from 2011-04-26.

Automatic conversion script
Id: cif_fix_values 2281 2013-09-26 08:29:07Z andrius 
;
_cod_original_sg_symbol_H-M P-1
_cod_database_code 4120518

loop_
_symmetry_equiv_pos_as_xyz
'x, y, z'
'-x, -y, -z'

loop_
_atom_site_label
_atom_site_type_symbol
_atom_site_fract_x
_atom_site_fract_y
_atom_site_fract_z
_atom_site_U_iso_or_equiv
_atom_site_adp_type
_atom_site_occupancy
_atom_site_symmetry_multiplicity
_atom_site_calc_flag
_atom_site_refinement_flags
_atom_site_disorder_assembly
_atom_site_disorder_group
N1 N 0.36238(17) 0.80516(13) 0.20671(10) 0.0524(3) Uani 1 1 d . . .
H1B H 0.4257 0.7133 0.1901 0.063 Uiso 1 1 calc R . .
N2 N 0.65764(17) 0.67768(14) -0.16261(10) 0.0523(3) Uani 1 1 d . . .
N3 N 0.60658(17) 0.60752(14) 0.04377(10) 0.0544(3) Uani 1 1 d . . .
C1 C 0.7893(2) 0.55408(18) -0.19153(14) 0.0607(4) Uani 1 1 d . . .
H1A H 0.8522 0.5353 -0.2729 0.073 Uiso 1 1 calc R . .
C2 C 0.8370(2) 0.4529(2) -0.10736(15) 0.0681(5) Uani 1 1 d . . .
H2A H 0.9300 0.3670 -0.1293 0.082 Uiso 1 1 calc R . .
C3 C 0.7403(2) 0.48543(19) 0.01083(15) 0.0669(5) Uani 1 1 d . . .
H3A H 0.7691 0.4195 0.0707 0.080 Uiso 1 1 calc R . .
C4 C 0.56942(17) 0.70100(14) -0.04449(11) 0.0407(3) Uani 1 1 d . . .
C5 C 0.42062(16) 0.83729(14) -0.01257(11) 0.0389(3) Uani 1 1 d . . .
C6 C 0.37349(19) 0.92347(16) -0.10777(12) 0.0475(3) Uani 1 1 d . . .
H6A H 0.4363 0.8924 -0.1876 0.057 Uiso 1 1 calc R . .
C7 C 0.2384(2) 1.05186(19) -0.08803(14) 0.0585(4) Uani 1 1 d . . .
H7A H 0.2125 1.1085 -0.1533 0.070 Uiso 1 1 calc R . .
C8 C 0.1411(2) 1.09621(19) 0.03011(14) 0.0583(4) Uani 1 1 d . . .
H8A H 0.0476 1.1821 0.0445 0.070 Uiso 1 1 calc R . .
C9 C 0.18160(19) 1.01410(17) 0.12619(13) 0.0512(3) Uani 1 1 d . . .
H9A H 0.1133 1.0442 0.2050 0.061 Uiso 1 1 calc R . .
C10 C 0.32306(17) 0.88616(15) 0.10862(11) 0.0415(3) Uani 1 1 d . . .
C11 C 0.31314(16) 0.85246(15) 0.32863(11) 0.0409(3) Uani 1 1 d . . .
C12 C 0.27837(17) 1.00182(15) 0.36849(11) 0.0427(3) Uani 1 1 d . . .
H12A H 0.2829 1.0779 0.3123 0.051 Uiso 1 1 calc R . .
C13 C 0.23703(17) 1.03667(14) 0.49214(11) 0.0414(3) Uani 1 1 d . B .
C14 C 0.23070(18) 0.92649(15) 0.57804(11) 0.0435(3) Uani 1 1 d . . .
H14A H 0.2027 0.9513 0.6607 0.052 Uiso 1 1 calc R . .
C15 C 0.26702(17) 0.77841(14) 0.53811(11) 0.0404(3) Uani 1 1 d . A .
C16 C 0.30693(17) 0.74083(14) 0.41576(11) 0.0410(3) Uani 1 1 d . . .
H16A H 0.3299 0.6405 0.3910 0.049 Uiso 1 1 calc R . .
C17 C 0.2064(2) 1.19627(17) 0.53325(14) 0.0550(4) Uani 1 1 d . . .
C18 C 0.2630(2) 0.65731(17) 0.63006(13) 0.0545(4) Uani 1 1 d . . .
F4A F 0.3849(18) 0.6421(15) 0.6916(13) 0.076(3) Uani 0.40(2) 1 d P A 1
F5A F 0.1238(19) 0.6831(16) 0.7118(14) 0.085(5) Uani 0.40(2) 1 d P A 1
F6A F 0.291(5) 0.520(2) 0.5836(16) 0.098(6) Uani 0.40(2) 1 d P A 1
F4B F 0.4051(11) 0.6085(19) 0.6576(16) 0.091(4) Uani 0.41(2) 1 d P A 2
F5B F 0.1380(19) 0.7047(12) 0.7363(13) 0.078(4) Uani 0.41(2) 1 d P A 2
F6B F 0.237(5) 0.541(2) 0.5900(15) 0.118(10) Uani 0.41(2) 1 d P A 2
F5C F 0.246(7) 0.706(2) 0.7384(13) 0.142(14) Uani 0.186(13) 1 d P A 3
F6C F 0.125(4) 0.611(5) 0.644(4) 0.180(15) Uani 0.186(13) 1 d P A 3
F4C F 0.373(4) 0.540(2) 0.601(2) 0.129(13) Uani 0.186(13) 1 d P A 3
F1A F 0.0583(11) 1.273(2) 0.572(4) 0.111(9) Uani 0.257(16) 1 d P B 1
F2A F 0.294(5) 1.277(2) 0.4462(11) 0.107(10) Uani 0.257(16) 1 d P B 1
F3A F 0.285(4) 1.2082(13) 0.6217(19) 0.078(5) Uani 0.257(16) 1 d P B 1
F1B F 0.0920(17) 1.2907(13) 0.4796(19) 0.074(3) Uani 0.357(19) 1 d P B 2
F2B F 0.3425(11) 1.2434(15) 0.486(3) 0.107(6) Uani 0.357(19) 1 d P B 2
F3B F 0.146(6) 1.2283(9) 0.6450(8) 0.111(8) Uani 0.357(19) 1 d P B 2
F1C F 0.166(5) 1.2971(9) 0.4610(11) 0.098(7) Uani 0.39(2) 1 d P B 3
F2C F 0.3289(14) 1.2079(16) 0.576(3) 0.098(7) Uani 0.39(2) 1 d P B 3
F3C F 0.0691(15) 1.2296(15) 0.6380(15) 0.071(2) Uani 0.39(2) 1 d P B 3

loop_
_atom_site_aniso_label
_atom_site_aniso_U_11
_atom_site_aniso_U_22
_atom_site_aniso_U_33
_atom_site_aniso_U_23
_atom_site_aniso_U_13
_atom_site_aniso_U_12
N1 0.0730(8) 0.0424(6) 0.0271(5) -0.0033(4) -0.0062(5) -0.0006(5)
N2 0.0624(7) 0.0525(7) 0.0317(6) -0.0019(5) -0.0035(5) -0.0092(6)
N3 0.0691(8) 0.0463(6) 0.0341(6) 0.0000(5) -0.0079(5) -0.0016(6)
C1 0.0669(10) 0.0596(9) 0.0394(7) -0.0067(6) 0.0002(7) -0.0062(8)
C2 0.0704(11) 0.0581(9) 0.0526(9) -0.0066(7) -0.0056(8) 0.0075(8)
C3 0.0828(12) 0.0534(9) 0.0457(8) 0.0029(7) -0.0144(8) 0.0060(8)
C4 0.0515(7) 0.0408(6) 0.0297(6) -0.0016(5) -0.0083(5) -0.0155(6)
C5 0.0480(7) 0.0398(6) 0.0297(6) -0.0003(5) -0.0096(5) -0.0146(5)
C6 0.0561(8) 0.0533(8) 0.0322(6) 0.0005(5) -0.0129(6) -0.0135(6)
C7 0.0704(10) 0.0597(9) 0.0447(8) 0.0051(7) -0.0272(7) -0.0069(8)
C8 0.0584(9) 0.0570(9) 0.0521(8) -0.0063(7) -0.0226(7) 0.0030(7)
C9 0.0502(8) 0.0571(8) 0.0388(7) -0.0081(6) -0.0097(6) -0.0049(6)
C10 0.0507(7) 0.0427(7) 0.0303(6) -0.0015(5) -0.0096(5) -0.0133(6)
C11 0.0449(7) 0.0433(7) 0.0278(6) -0.0028(5) -0.0049(5) -0.0066(5)
C12 0.0517(7) 0.0392(6) 0.0325(6) 0.0023(5) -0.0072(5) -0.0101(5)
C13 0.0473(7) 0.0374(6) 0.0354(6) -0.0031(5) -0.0086(5) -0.0078(5)
C14 0.0534(7) 0.0435(7) 0.0284(6) -0.0033(5) -0.0064(5) -0.0099(6)
C15 0.0461(7) 0.0394(6) 0.0307(6) 0.0017(5) -0.0060(5) -0.0088(5)
C16 0.0484(7) 0.0362(6) 0.0325(6) -0.0030(5) -0.0063(5) -0.0071(5)
C17 0.0705(10) 0.0426(7) 0.0486(8) -0.0050(6) -0.0154(7) -0.0111(7)
C18 0.0749(11) 0.0437(8) 0.0352(7) 0.0015(6) -0.0063(7) -0.0105(7)
F4A 0.112(7) 0.082(5) 0.053(5) 0.024(4) -0.044(5) -0.042(6)
F5A 0.092(5) 0.088(7) 0.051(7) 0.018(5) 0.018(4) -0.028(4)
F6A 0.204(18) 0.039(3) 0.058(4) 0.005(2) -0.042(7) -0.041(6)
F4B 0.087(3) 0.092(7) 0.066(7) 0.027(6) -0.029(4) 0.020(4)
F5B 0.104(6) 0.051(3) 0.035(4) 0.005(3) 0.015(3) 0.009(4)
F6B 0.24(3) 0.055(8) 0.067(5) 0.018(4) -0.025(8) -0.072(12)
F5C 0.31(4) 0.084(10) 0.034(7) 0.020(6) -0.045(16) -0.06(2)
F6C 0.156(17) 0.28(3) 0.17(3) 0.15(2) -0.081(18) -0.16(2)
F4C 0.17(2) 0.064(11) 0.068(14) 0.018(9) 0.023(14) 0.042(11)
F1A 0.069(4) 0.072(7) 0.18(2) -0.050(11) -0.020(10) 0.002(4)
F2A 0.21(3) 0.086(8) 0.045(3) 0.014(4) -0.014(8) -0.104(13)
F3A 0.127(15) 0.051(4) 0.068(7) -0.005(4) -0.057(10) -0.014(6)
F1B 0.086(5) 0.038(3) 0.096(7) 0.004(3) -0.036(5) -0.004(3)
F2B 0.080(3) 0.083(5) 0.156(18) -0.050(8) -0.001(8) -0.040(4)
F3B 0.23(2) 0.050(3) 0.041(3) -0.008(2) -0.035(9) -0.021(10)
F1C 0.21(2) 0.039(2) 0.055(4) 0.013(2) -0.044(9) -0.044(8)
F2C 0.066(3) 0.082(5) 0.151(16) -0.059(7) -0.025(7) -0.023(3)
F3C 0.074(4) 0.054(3) 0.064(5) -0.029(3) 0.003(3) -0.003(2)

loop_
_atom_type_symbol
_atom_type_description
_atom_type_scat_dispersion_real
_atom_type_scat_dispersion_imag
_atom_type_scat_source
C C 0.0033 0.0016 'International Tables Vol C Tables 4.2.6.8 and 6.1.1.4'
H H 0.0000 0.0000 'International Tables Vol C Tables 4.2.6.8 and 6.1.1.4'
N N 0.0061 0.0033 'International Tables Vol C Tables 4.2.6.8 and 6.1.1.4'
F F 0.0171 0.0103 'International Tables Vol C Tables 4.2.6.8 and 6.1.1.4'

loop_
_geom_angle_atom_site_label_1
_geom_angle_atom_site_label_2
_geom_angle_atom_site_label_3
_geom_angle
C10 N1 C11 128.58(11)
C1 N2 C4 116.85(13)
C3 N3 C4 117.19(12)
N2 C1 C2 123.15(14)
C3 C2 C1 116.16(15)
N3 C3 C2 122.69(15)
N3 C4 N2 123.96(12)
N3 C4 C5 119.18(11)
N2 C4 C5 116.85(11)
C6 C5 C10 117.95(12)
C6 C5 C4 117.93(11)
C10 C5 C4 124.12(11)
C7 C6 C5 122.53(13)
C6 C7 C8 119.14(14)
C9 C8 C7 120.27(14)
C8 C9 C10 121.61(13)
N1 C10 C9 120.78(11)
N1 C10 C5 120.73(12)
C9 C10 C5 118.42(12)
N1 C11 C12 124.22(12)
N1 C11 C16 117.27(11)
C12 C11 C16 118.43(11)
C13 C12 C11 119.88(12)
C14 C13 C12 121.65(12)
C14 C13 C17 118.99(11)
C12 C13 C17 119.30(12)
C13 C14 C15 118.31(11)
C16 C15 C14 121.23(11)
C16 C15 C18 119.83(12)
C14 C15 C18 118.94(11)
C15 C16 C11 120.50(12)
F1A C17 F1C 68.6(15)
F1A C17 F3B 60.7(17)
F1C C17 F3B 117.7(7)
F1A C17 F2C 123.4(9)
F1C C17 F2C 114.0(6)
F3B C17 F2C 71.9(13)
F1A C17 F2B 127.9(11)
F1C C17 F2B 73.7(11)
F3B C17 F2B 111.8(8)
F2C C17 F2B 47.2(9)
F1A C17 F1B 46.5(18)
F1C C17 F1B 27.1(13)
F3B C17 F1B 105.3(12)
F2C C17 F1B 136.1(8)
F2B C17 F1B 100.8(9)
F1A C17 F3A 105.7(10)
F1C C17 F3A 125.5(9)
F3B C17 F3A 49.0(14)
F2C C17 F3A 23.5(10)
F2B C17 F3A 69.4(11)
F1B C17 F3A 137.1(8)
F1A C17 F3C 37.2(17)
F1C C17 F3C 104.8(10)
F3B C17 F3C 29.1(16)
F2C C17 F3C 101.0(8)
F2B C17 F3C 136.4(8)
F1B C17 F3C 83.7(7)
F3A C17 F3C 78.1(8)
F1A C17 F2A 108.9(10)
F1C C17 F2A 44.9(12)
F3B C17 F2A 126.7(12)
F2C C17 F2A 75.8(10)
F2B C17 F2A 29.8(13)
F1B C17 F2A 72.0(12)
F3A C17 F2A 96.1(8)
F3C C17 F2A 137.0(10)
F1A C17 C13 117.4(5)
F1C C17 C13 116.5(5)
F3B C17 C13 117.6(6)
F2C C17 C13 110.7(5)
F2B C17 C13 110.9(4)
F1B C17 C13 108.9(6)
F3A C17 C13 113.6(5)
F3C C17 C13 108.3(5)
F2A C17 C13 112.9(8)
F4C C18 F5A 128.9(13)
F4C C18 F4B 50(2)
F5A C18 F4B 120.4(8)
F4C C18 F6B 57(3)
F5A C18 F6B 91.1(14)
F4B C18 F6B 105.8(15)
F4C C18 F5C 112.7(12)
F5A C18 F5C 58(2)
F4B C18 F5C 70(2)
F6B C18 F5C 132.9(12)
F4C C18 F6A 39(2)
F5A C18 F6A 105.8(16)
F4B C18 F6A 88.3(16)
F6B C18 F6A 19(3)
F5C C18 F6A 132.5(10)
F4C C18 F6C 100.6(15)
F5A C18 F6C 47(2)
F4B C18 F6C 136.2(11)
F6B C18 F6C 47(3)
F5C C18 F6C 103.1(12)
F6A C18 F6C 64(3)
F4C C18 F5B 131.3(8)
F5A C18 F5B 17.5(15)
F4B C18 F5B 107.2(9)
F6B C18 F5B 106.6(14)
F5C C18 F5B 41(2)
F6A C18 F5B 119.0(14)
F6C C18 F5B 65(2)
F4C C18 F4A 69(2)
F5A C18 F4A 105.0(9)
F4B C18 F4A 19.9(8)
F6B C18 F4A 121.2(14)
F5C C18 F4A 51(2)
F6A C18 F4A 105.3(14)
F6C C18 F4A 136.2(8)
F5B C18 F4A 89.7(8)
F4C C18 C15 115.7(8)
F5A C18 C15 113.2(6)
F4B C18 C15 112.0(4)
F6B C18 C15 111.9(8)
F5C C18 C15 112.8(6)
F6A C18 C15 114.5(8)
F6C C18 C15 110.4(7)
F5B C18 C15 112.9(4)
F4A C18 C15 112.2(4)

loop_
_geom_bond_atom_site_label_1
_geom_bond_atom_site_label_2
_geom_bond_distance
N1 C10 1.3818(17)
N1 C11 1.3902(15)
N2 C1 1.3266(19)
N2 C4 1.3416(16)
N3 C3 1.331(2)
N3 C4 1.3402(17)
C1 C2 1.368(2)
C2 C3 1.366(2)
C4 C5 1.4793(18)
C5 C6 1.3968(18)
C5 C10 1.4185(17)
C6 C7 1.369(2)
C7 C8 1.382(2)
C8 C9 1.370(2)
C9 C10 1.3978(19)
C11 C12 1.3942(18)
C11 C16 1.3985(18)
C12 C13 1.3866(17)
C13 C14 1.3797(18)
C13 C17 1.4944(19)
C14 C15 1.3812(18)
C15 C16 1.3792(17)
C15 C18 1.4966(19)
C17 F1A 1.222(8)
C17 F1C 1.250(9)
C17 F3B 1.251(10)
C17 F2C 1.298(12)
C17 F2B 1.319(13)
C17 F1B 1.370(12)
C17 F3A 1.381(11)
C17 F3C 1.393(10)
C17 F2A 1.389(13)
C18 F4C 1.201(11)
C18 F5A 1.255(12)
C18 F4B 1.285(9)
C18 F6B 1.29(2)
C18 F5C 1.292(12)
C18 F6A 1.328(17)
C18 F6C 1.333(15)
C18 F5B 1.363(12)
C18 F4A 1.379(9)
